data_2220616
loop_
_publ_author_name
'Wu, De-Hong'
'Li, Zhu-Feng'
'Zhang, You-Hong'

_publ_section_title
;
 3-Nitrobenzaldehyde thiosemicarbazone
;
_journal_coeditor_code RZ2279
_journal_issue 1
_journal_name_full 'Acta Crystallographica Section E'
_journal_page_first o163
_journal_paper_doi 10.1107/S1600536808042645
_journal_volume 65
_journal_year 2009
_chemical_formula_iupac 'C8 H8 N4 O2 S'
_chemical_formula_moiety 'C8 H8 N4 O2 S'
_chemical_formula_sum 'C8 H8 N4 O2 S'
_chemical_formula_weight 224.25
_chemical_name_systematic
;
3-Nitrobenzaldehyde thiosemicarbazone
;
_space_group_IT_number 14
_symmetry_cell_setting monoclinic
_symmetry_space_group_name_Hall '-P 2ybc'
_symmetry_space_group_name_H-M 'P 1 21/c 1'
_atom_sites_solution_hydrogens geom
_atom_sites_solution_primary direct
_atom_sites_solution_secondary difmap
_audit_creation_method SHELXL-97
_cell_angle_alpha 90.00
_cell_angle_beta 112.78(5)
_cell_angle_gamma 90.00
_cell_formula_units_Z 4
_cell_length_a 13.276(3)
_cell_length_b 8.225(7)
_cell_length_c 10.491(4)
_cell_measurement_reflns_used 1712
_cell_measurement_temperature 291(2)
_cell_measurement_theta_max 27.4063
_cell_measurement_theta_min 2.9816
_cell_volume 1056.2(11)
_computing_cell_refinement 'CrystalClear (Rigaku, 2005)'
_computing_data_collection 'CrystalClear (Rigaku, 2005)'
_computing_data_reduction 'CrystalClear (Rigaku, 2005)'
_computing_molecular_graphics 'SHELXTL (Sheldrick, 2008)'
_computing_publication_material 'SHELXTL (Sheldrick, 2008)'
_computing_structure_refinement 'SHELXL97 (Sheldrick, 2008)'
_computing_structure_solution 'SHELXS97 (Sheldrick, 2008)'
_diffrn_ambient_temperature 291(2)
_diffrn_detector_area_resol_mean 13.6612
_diffrn_measured_fraction_theta_full 0.999
_diffrn_measured_fraction_theta_max 0.999
_diffrn_measurement_device_type 'Rigaku Mercury2'
_diffrn_measurement_method CCD_Profile_fitting
_diffrn_radiation_monochromator graphite
_diffrn_radiation_source 'fine-focus sealed tube'
_diffrn_radiation_type MoK\a
_diffrn_radiation_wavelength 0.71073
_diffrn_reflns_av_R_equivalents 0.0806
_diffrn_reflns_av_sigmaI/netI 0.0642
_diffrn_reflns_limit_h_max 16
_diffrn_reflns_limit_h_min -16
_diffrn_reflns_limit_k_max 10
_diffrn_reflns_limit_k_min -10
_diffrn_reflns_limit_l_max 12
_diffrn_reflns_limit_l_min -12
_diffrn_reflns_number 9317
_diffrn_reflns_theta_full 26.00
_diffrn_reflns_theta_max 26.00
_diffrn_reflns_theta_min 2.98
_diffrn_standards_number 0
_exptl_absorpt_coefficient_mu 0.293
_exptl_absorpt_correction_T_max 0.940
_exptl_absorpt_correction_T_min 0.930
_exptl_absorpt_correction_type multi-scan
_exptl_absorpt_process_details '(CrystalClear; Rigaku, 2005)'
_exptl_crystal_colour yellow
_exptl_crystal_density_diffrn 1.410
_exptl_crystal_density_method 'not measured'
_exptl_crystal_description block
_exptl_crystal_F_000 464
_exptl_crystal_size_max 0.20
_exptl_crystal_size_mid 0.20
_exptl_crystal_size_min 0.20
_refine_diff_density_max 0.228
_refine_diff_density_min -0.178
_refine_ls_extinction_method none
_refine_ls_goodness_of_fit_ref 1.007
_refine_ls_hydrogen_treatment constr
_refine_ls_matrix_type full
_refine_ls_number_parameters 136
_refine_ls_number_reflns 2071
_refine_ls_number_restraints 0
_refine_ls_restrained_S_all 1.007
_refine_ls_R_factor_all 0.1126
_refine_ls_R_factor_gt 0.0688
_refine_ls_shift/su_max 0.000
_refine_ls_shift/su_mean 0.000
_refine_ls_structure_factor_coef Fsqd
_refine_ls_weighting_details 'calc w=1/[\s^2^(Fo^2^)+(0.0122P)^2^+1.5479P] where P=(Fo^2^+2Fc^2^)/3'
_refine_ls_weighting_scheme calc
_refine_ls_wR_factor_gt 0.1019
_refine_ls_wR_factor_ref 0.1166
_reflns_number_gt 1343
_reflns_number_total 2071
_reflns_threshold_expression I>2\s(I)
_cod_data_source_file rz2279.cif
_cod_data_source_block I
_cod_original_sg_symbol_H-M 'P 21/c'
_cod_database_code 2220616
_cod_database_fobs_code 2220616

loop_
_symmetry_equiv_pos_as_xyz
'x, y, z'
'-x, y+1/2, -z+1/2'
'-x, -y, -z'
'x, -y-1/2, z-1/2'

loop_
_atom_site_type_symbol
_atom_site_label
_atom_site_fract_x
_atom_site_fract_y
_atom_site_fract_z
_atom_site_U_iso_or_equiv
_atom_site_adp_type
_atom_site_calc_flag
_atom_site_refinement_flags
_atom_site_occupancy
_atom_site_disorder_assembly
_atom_site_disorder_group
C C1 0.9248(3) 1.1141(4) 1.1340(3) 0.0416(8) Uani d . 1 . .
C C2 0.8132(3) 0.8365(4) 0.8634(3) 0.0444(9) Uani d . 1 . .
H H2A 0.8406 0.7429 0.9149 0.053 Uiso calc R 1 . .
C C3 0.7415(3) 0.8218(4) 0.7163(3) 0.0412(9) Uani d . 1 . .
C C4 0.7111(3) 0.6666(4) 0.6615(3) 0.0441(9) Uani d . 1 . .
H H4A 0.7375 0.5743 0.7153 0.053 Uiso calc R 1 . .
C C5 0.6401(3) 0.6545(5) 0.5237(4) 0.0476(10) Uani d . 1 . .
C C6 0.5984(3) 0.7864(5) 0.4403(4) 0.0584(11) Uani d . 1 . .
H H6A 0.5501 0.7733 0.3490 0.070 Uiso calc R 1 . .
C C7 0.6301(3) 0.9401(5) 0.4955(4) 0.0603(12) Uani d . 1 . .
H H7A 0.6036 1.0314 0.4404 0.072 Uiso calc R 1 . .
C C8 0.7017(3) 0.9588(5) 0.6334(4) 0.0512(10) Uani d . 1 . .
H H8A 0.7229 1.0622 0.6697 0.061 Uiso calc R 1 . .
N N1 0.8999(3) 1.2497(4) 1.0619(3) 0.0572(10) Uani d . 1 . .
H H1A 0.8691 1.2460 0.9732 0.069 Uiso calc R 1 . .
H H1B 0.9145 1.3420 1.1036 0.069 Uiso calc R 1 . .
N N2 0.9000(2) 0.9732(3) 1.0633(3) 0.0425(8) Uani d . 1 . .
H H2B 0.9222 0.8823 1.1055 0.051 Uiso calc R 1 . .
N N3 0.8385(2) 0.9751(3) 0.9216(3) 0.0411(7) Uani d . 1 . .
N N4 0.6100(3) 0.4887(5) 0.4659(4) 0.0656(10) Uani d . 1 . .
O O1 0.6466(3) 0.3718(4) 0.5411(4) 0.0905(11) Uani d . 1 . .
O O2 0.5489(3) 0.4772(5) 0.3440(3) 0.1039(13) Uani d . 1 . .
S S1 0.98388(9) 1.10945(12) 1.30902(9) 0.0529(3) Uani d . 1 . .

loop_
_atom_site_aniso_label
_atom_site_aniso_U_11
_atom_site_aniso_U_22
_atom_site_aniso_U_33
_atom_site_aniso_U_12
_atom_site_aniso_U_13
_atom_site_aniso_U_23
C1 0.046(2) 0.038(2) 0.0381(19) -0.0034(18) 0.0136(17) 0.0019(17)
C2 0.048(2) 0.041(2) 0.0373(19) 0.0029(18) 0.0093(17) 0.0012(17)
C3 0.045(2) 0.044(2) 0.0326(18) -0.0016(17) 0.0121(17) -0.0025(16)
C4 0.043(2) 0.047(2) 0.041(2) 0.0013(17) 0.0138(18) -0.0016(17)
C5 0.038(2) 0.056(3) 0.047(2) -0.0044(18) 0.0144(18) -0.0142(19)
C6 0.048(3) 0.077(3) 0.040(2) 0.003(2) 0.007(2) -0.008(2)
C7 0.063(3) 0.061(3) 0.046(2) 0.016(2) 0.010(2) 0.009(2)
C8 0.054(3) 0.047(2) 0.045(2) 0.0008(19) 0.0120(19) -0.0025(18)
N1 0.084(3) 0.0394(19) 0.0371(17) -0.0042(17) 0.0120(18) -0.0012(14)
N2 0.054(2) 0.0345(17) 0.0332(16) -0.0005(14) 0.0102(15) -0.0003(13)
N3 0.0443(19) 0.0418(18) 0.0335(15) -0.0040(14) 0.0110(14) -0.0023(13)
N4 0.056(3) 0.076(3) 0.063(3) -0.017(2) 0.022(2) -0.029(2)
O1 0.107(3) 0.056(2) 0.095(3) -0.016(2) 0.024(2) -0.0196(19)
O2 0.104(3) 0.110(3) 0.069(2) -0.028(2) 0.003(2) -0.042(2)
S1 0.0735(7) 0.0436(5) 0.0345(5) -0.0028(5) 0.0130(5) -0.0035(4)

loop_
_atom_type_symbol
_atom_type_description
_atom_type_scat_dispersion_real
_atom_type_scat_dispersion_imag
_atom_type_scat_source
C C 0.0033 0.0016 'International Tables Vol C Tables 4.2.6.8 and 6.1.1.4'
H H 0.0000 0.0000 'International Tables Vol C Tables 4.2.6.8 and 6.1.1.4'
N N 0.0061 0.0033 'International Tables Vol C Tables 4.2.6.8 and 6.1.1.4'
O O 0.0106 0.0060 'International Tables Vol C Tables 4.2.6.8 and 6.1.1.4'
S S 0.1246 0.1234 'International Tables Vol C Tables 4.2.6.8 and 6.1.1.4'

loop_
_geom_angle_atom_site_label_1
_geom_angle_atom_site_label_2
_geom_angle_atom_site_label_3
_geom_angle_site_symmetry_1
_geom_angle_site_symmetry_3
_geom_angle
_geom_angle_publ_flag
N1 C1 N2 . . 117.4(3) ?
N1 C1 S1 . . 123.3(3) ?
N2 C1 S1 . . 119.3(3) ?
N3 C2 C3 . . 121.3(3) ?
N3 C2 H2A . . 119.4 ?
C3 C2 H2A . . 119.4 ?
C4 C3 C8 . . 120.2(3) ?
C4 C3 C2 . . 118.3(3) ?
C8 C3 C2 . . 121.5(3) ?
C5 C4 C3 . . 117.8(3) ?
C5 C4 H4A . . 121.1 ?
C3 C4 H4A . . 121.1 ?
C6 C5 C4 . . 123.5(4) ?
C6 C5 N4 . . 119.3(3) ?
C4 C5 N4 . . 117.2(4) ?
C5 C6 C7 . . 118.3(4) ?
C5 C6 H6A . . 120.9 ?
C7 C6 H6A . . 120.9 ?
C6 C7 C8 . . 120.5(4) ?
C6 C7 H7A . . 119.8 ?
C8 C7 H7A . . 119.8 ?
C3 C8 C7 . . 119.9(4) ?
C3 C8 H8A . . 120.1 ?
C7 C8 H8A . . 120.1 ?
C1 N1 H1A . . 120.0 ?
C1 N1 H1B . . 120.0 ?
H1A N1 H1B . . 120.0 ?
C1 N2 N3 . . 119.7(3) ?
C1 N2 H2B . . 120.1 ?
N3 N2 H2B . . 120.1 ?
C2 N3 N2 . . 116.0(3) ?
O1 N4 O2 . . 123.5(4) ?
O1 N4 C5 . . 118.9(3) ?
O2 N4 C5 . . 117.6(4) ?

loop_
_geom_bond_atom_site_label_1
_geom_bond_atom_site_label_2
_geom_bond_site_symmetry_2
_geom_bond_distance
_geom_bond_publ_flag
C1 N1 . 1.316(4) ?
C1 N2 . 1.346(4) ?
C1 S1 . 1.695(3) ?
C2 N3 . 1.276(4) ?
C2 C3 . 1.471(4) ?
C2 H2A . 0.9300 ?
C3 C4 . 1.394(5) ?
C3 C8 . 1.396(5) ?
C4 C5 . 1.391(5) ?
C4 H4A . 0.9300 ?
C5 C6 . 1.369(5) ?
C5 N4 . 1.483(5) ?
C6 C7 . 1.386(5) ?
C6 H6A . 0.9300 ?
C7 C8 . 1.398(5) ?
C7 H7A . 0.9300 ?
C8 H8A . 0.9300 ?
N1 H1A . 0.8600 ?
N1 H1B . 0.8600 ?
N2 N3 . 1.392(4) ?
N2 H2B . 0.8600 ?
N4 O1 . 1.219(5) ?
N4 O2 . 1.225(4) ?

loop_
_geom_hbond_atom_site_label_D
_geom_hbond_atom_site_label_H
_geom_hbond_atom_site_label_A
_geom_hbond_site_symmetry_A
_geom_hbond_distance_DH
_geom_hbond_distance_HA
_geom_hbond_distance_DA
_geom_hbond_angle_DHA
N1 H1B S1 2_757 0.86 2.56 3.369(4) 157.7
N2 H2B S1 2_747 0.86 2.56 3.394(4) 165.1

loop_
_geom_torsion_atom_site_label_1
_geom_torsion_atom_site_label_2
_geom_torsion_atom_site_label_3
_geom_torsion_atom_site_label_4
_geom_torsion_site_symmetry_1
_geom_torsion_site_symmetry_2
_geom_torsion_site_symmetry_3
_geom_torsion_site_symmetry_4
_geom_torsion
_geom_torsion_publ_flag
N3 C2 C3 C4 . . . . -175.8(4) ?
N3 C2 C3 C8 . . . . 2.5(6) ?
C8 C3 C4 C5 . . . . -0.6(5) ?
C2 C3 C4 C5 . . . . 177.7(3) ?
C3 C4 C5 C6 . . . . -0.4(6) ?
C3 C4 C5 N4 . . . . 178.9(3) ?
C4 C5 C6 C7 . . . . 1.1(6) ?
N4 C5 C6 C7 . . . . -178.2(4) ?
C5 C6 C7 C8 . . . . -0.8(6) ?
C4 C3 C8 C7 . . . . 0.9(6) ?
C2 C3 C8 C7 . . . . -177.4(4) ?
C6 C7 C8 C3 . . . . -0.1(6) ?
N1 C1 N2 N3 . . . . -7.7(5) ?
S1 C1 N2 N3 . . . . 171.4(2) ?
C3 C2 N3 N2 . . . . 175.3(3) ?
C1 N2 N3 C2 . . . . -176.1(3) ?
C6 C5 N4 O1 . . . . -179.3(4) ?
C4 C5 N4 O1 . . . . 1.3(6) ?
C6 C5 N4 O2 . . . . 0.5(6) ?
C4 C5 N4 O2 . . . . -178.9(4) ?

loop_
_cod_related_entry_id
_cod_related_entry_database
_cod_related_entry_code
1 ChemSpider 5261086
